data_1541658
loop_
_publ_author_name
'Arutyunyan, E.G.'
'Porai-Koshits, M.A.'
'Molodkin, A.K.'

_publ_section_title
;
 Structure of crystals of K4 (Th (S O4)4 (H2 O)2)
;
_journal_name_full 'Zhurnal Strukturnoi Khimii (Issue-No. from 1981)'
_journal_page_first 733
_journal_page_last 737
_journal_volume 7
_journal_year 1966
_chemical_formula_sum 'H4 K4 O18 S4 Th'
_chemical_name_systematic 'K4 Th (S O4)4 (H2 O)2'
_space_group_IT_number 2
_symmetry_space_group_name_Hall '-P 1 (1/2*x+1/2*y,1/2*x-1/2*y,-z)'
_symmetry_space_group_name_H-M 'C -1'
_cell_angle_alpha 95.15
_cell_angle_beta 95.22
_cell_angle_gamma 91
_cell_formula_units_Z 4
_cell_length_a 10.096
_cell_length_b 16.752
_cell_length_c 9.762
_cell_volume 1636.998
_citation_journal_id_ASTM ZSTKAI
_cod_data_source_file Arutyunyan_ZSTKAI_1966_708.cif
_cod_data_source_block H4K4O18S4Th1
_cod_original_sg_symbol_H-M 'P -1 (a+b,a-b,-c)'
_cod_original_formula_sum 'H4 K4 O18 S4 Th1'
_cod_database_code 1541658

loop_
_symmetry_equiv_pos_as_xyz
x,y,z
-x,-y,-z
x+1/2,y+1/2,z
-x+1/2,-y+1/2,-z

loop_
_atom_site_label
_atom_site_type_symbol
_atom_site_fract_x
_atom_site_fract_y
_atom_site_fract_z
_atom_site_occupancy
_atom_site_U_iso_or_equiv
K1 K+1 0.366 0.131 0.363 1 0.0
O4 O-2 0.82 0.387 0.87 1 0.0
K4 K+1 0.5 0 0 1 0.0
S4 S+6 0.041 0.123 0.435 1 0.0
O18 O-2 0.563 0.383 0.91 1 0.0
K5 K+1 0.761 0.013 0.365 1 0.0
S1 S+6 0.839 0.302 0.825 1 0.0
K3 K+1 0.75 0.25 0.5 1 0.0
O12 O-2 0.464 0.137 0.634 1 0.0
O14 O-2 0.581 0.371 0.472 1 0.0
K2 K+1 0.896 0.091 0.784 1 0.0
O2 O-2 0.888 0.254 -0.014 1 0.0
S2 S+6 0.27 0.387 0.017 1 0.0
O3 O-2 0.927 0.295 0.714 1 0.0
O17 O-2 0.237 0.231 0.74 1 0.0
O5 O-2 0.342 0.31 0.998 1 0.0
O16 O-2 0.47 0.451 0.646 1 0.0
O10 O-2 0.671 0.073 0.603 1 0.0
O15 O-2 0.335 0.374 0.471 1 0.0
O8 O-2 0.334 0.44 0.114 1 0.0
O11 O-2 0.607 0.113 0.843 1 0.0
S3 S+6 0.561 0.077 0.692 1 0.0
O9 O-2 0.499 0.005 0.696 1 0.0
Th1 Th+4 0.483 0.239 0.843 1 0.0
O13 O-2 0.45 0.305 0.642 1 0.0
O1 O-2 0.712 0.264 0.765 1 0.0
O7 O-2 0.258 0.431 0.887 1 0.0
O6 O-2 0.135 0.359 0.059 1 0.0
